data_9002825
loop_
_publ_author_name
'Camara, F.'
'Ottolini, L.'
'Hawthorne, F. C.'

_publ_section_title
;
 Crystal chemistry of three tourmalines by SREF, EMPA and SIMS
 Sample: Crystal 2 from Alto Lighona pegmatite field, Zambezia, Mozambique
;
_journal_name_full 'American Mineralogist'
_journal_page_first 1437
_journal_page_last 1442
_journal_volume 87
_journal_year 2000
_chemical_compound_source 'Alto Lighona pegmatite field, Zambezia, Mozambique'
_chemical_formula_sum
;Al6.75 B3 Ca0.03 F0.15 Fe2.01 H6.85 K0.01 Li0.33 Mg0.06 Mn0.18 Na0.64 O30.85
 Si5.76 Ti0.06 Zn0.03
;
_chemical_name_mineral Schorl
_space_group_IT_number 160
_symmetry_space_group_name_Hall 'R 3 -2"'
_symmetry_space_group_name_H-M 'R 3 m :H'
_cell_angle_alpha 90
_cell_angle_beta 90
_cell_angle_gamma 120
_cell_formula_units_Z 3
_cell_length_a 15.983
_cell_length_b 15.983
_cell_length_c 7.152
_cell_volume 1582.249
_database_code_amcsd 0002914
_exptl_crystal_density_diffrn 3.232
_cod_original_sg_symbol_H-M 'R 3 m'
_cod_original_formula_sum
;Ca.03 K.01 Na.64 Al6.75 Ti.06 Fe2.01 Mn.18 Zn.03 Li.33 Mg.06 Si5.76 B3 O30.85
 F.15 H6.85
;
_cod_database_code 9002825

loop_
_space_group_symop_operation_xyz
x,y,z
2/3+x,1/3+y,1/3+z
1/3+x,2/3+y,2/3+z
x,x-y,z
2/3+x,1/3+x-y,1/3+z
1/3+x,2/3+x-y,2/3+z
-y,-x,z
2/3-y,1/3-x,1/3+z
1/3-y,2/3-x,2/3+z
-x+y,y,z
2/3-x+y,1/3+y,1/3+z
1/3-x+y,2/3+y,2/3+z
-y,x-y,z
2/3-y,1/3+x-y,1/3+z
1/3-y,2/3+x-y,2/3+z
-x+y,-x,z
2/3-x+y,1/3-x,1/3+z
1/3-x+y,2/3-x,2/3+z

loop_
_atom_site_aniso_label
_atom_site_aniso_U_11
_atom_site_aniso_U_22
_atom_site_aniso_U_33
_atom_site_aniso_U_12
_atom_site_aniso_U_13
_atom_site_aniso_U_23
CaX 0.02400 0.02400 0.02400 0.01200 0.00000 0.00000
KX 0.02400 0.02400 0.02400 0.01200 0.00000 0.00000
NaX 0.02400 0.02400 0.02400 0.01200 0.00000 0.00000
AlY 0.00700 0.00700 0.01200 0.00200 0.00200 -0.00200
TiY 0.00700 0.00700 0.01200 0.00200 0.00200 -0.00200
FeY 0.00700 0.00700 0.01200 0.00200 0.00200 -0.00200
MnY 0.00700 0.00700 0.01200 0.00200 0.00200 -0.00200
ZnY 0.00700 0.00700 0.01200 0.00200 0.00200 -0.00200
LiY 0.00700 0.00700 0.01200 0.00200 0.00200 -0.00200
AlZ 0.00600 0.00600 0.00600 0.00300 -0.00100 0.00000
FeZ 0.00600 0.00600 0.00600 0.00300 -0.00100 0.00000
MgZ 0.00600 0.00600 0.00600 0.00300 -0.00100 0.00000
Si 0.00500 0.00500 0.00600 0.00300 0.00000 0.00000
Al 0.00500 0.00500 0.00600 0.00300 0.00000 0.00000
B 0.00700 0.00700 0.00800 0.00300 0.00000 0.00000
O-H1 0.04800 0.04800 0.01400 0.02400 0.00000 0.00000
F1 0.04800 0.04800 0.01400 0.02400 0.00000 0.00000
O2 0.02100 0.02100 0.01200 0.01800 0.00000 0.00000
O-H3 0.01200 0.01200 0.00700 0.00200 0.00000 0.00000
O4 0.00800 0.00800 0.00900 0.00100 -0.00100 0.00100
O5 0.00800 0.00800 0.00900 0.00000 0.00000 0.00000
O6 0.01000 0.00900 0.00600 0.00400 0.00000 0.00000
O7 0.00600 0.00700 0.00800 0.00200 0.00100 0.00100
O8 0.01000 0.00600 0.01100 0.00400 -0.00200 -0.00100

loop_
_atom_site_label
_atom_site_fract_x
_atom_site_fract_y
_atom_site_fract_z
_atom_site_occupancy
_atom_site_U_iso_or_equiv
_atom_site_type_symbol
_atom_site_attached_hydrogens
CaX 0.00000 0.00000 0.81860 0.03000 ? Ca 0
KX 0.00000 0.00000 0.81860 0.01000 ? K 0
NaX 0.00000 0.00000 0.81860 0.64000 ? Na 0
AlY 0.06170 0.93830 0.41020 0.29000 ? Al 0
TiY 0.06170 0.93830 0.41020 0.02000 ? Ti 0
FeY 0.06170 0.93830 0.41020 0.57000 ? Fe 0
MnY 0.06170 0.93830 0.41020 0.06000 ? Mn 0
ZnY 0.06170 0.93830 0.41020 0.01000 ? Zn 0
LiY 0.06170 0.93830 0.41020 0.11000 ? Li 0
AlZ 0.26150 0.29830 0.42910 0.94000 ? Al 0
FeZ 0.26150 0.29830 0.42910 0.05000 ? Fe 0
MgZ 0.26150 0.29830 0.42910 0.01000 ? Mg 0
Si 0.19000 0.19190 0.03930 0.96000 ? Si 0
Al 0.19000 0.19190 0.03930 0.04000 ? Al 0
B 0.88980 0.11020 0.58530 1.00000 ? B 0
O-H1 0.00000 0.00000 0.25630 0.85000 ? O 1
F1 0.00000 0.00000 0.25630 0.15000 ? F 0
O2 0.93840 0.06160 0.55600 1.00000 ? O 0
O-H3 0.13440 0.86570 0.53000 1.00000 ? O 1
O4 0.90660 0.09340 0.97040 1.00000 ? O 0
O5 0.09350 0.90650 0.94820 1.00000 ? O 0
O6 0.18770 0.19780 0.26420 1.00000 ? O 0
O7 0.28590 0.28540 0.96020 1.00000 ? O 0
O8 0.27080 0.20990 0.59900 1.00000 ? O 0
H3 0.13190 0.86810 0.66100 1.00000 0.02300 H 0

loop_
_cod_changelog_entry_id
_cod_changelog_entry_author
_cod_changelog_entry_date
_cod_changelog_entry_text
1
;cod-tools version 3.8.0
Id: cif_guess_AMCSD_atom_types 9581 2023-05-17 12:35:41Z saulius
;
2023-05-18T11:37:22+03:00
;Derived atom types and hydrogen counts
from atom names that follow the AMCSD naming convention
(Wat == water, O-H == hydroxyl).
;
2
;cod-tools version 3.10.1
Id: cif_fix_AMCSD_aniso_labels 10200 2024-08-01 14:09:44Z saulius
;
2024-08-02T12:20:23+03:00
;Changed the following '_atom_site_aniso_label' values:
'OH1' -> 'O-H1'
'OH3' -> 'O-H3'
;

loop_
_cod_related_entry_id
_cod_related_entry_database
_cod_related_entry_code
1 AMCSD 0002914
